data_7017569
loop_
_publ_author_name
'Daumann, Lena J.'
'Dalle, Kristian E.'
'Schenk, Gerhard'
'McGeary, Ross P.'
'Bernhardt, Paul V.'
'Ollis, David L.'
'Gahan, Lawrence R.'

_publ_section_title
;
 The role of Zn-OR and Zn-OH nucleophiles and the influence of
 para-substituents in the reactions of binuclear phosphatase mimetics.
;
_journal_issue 6
_journal_name_full 'Dalton transactions (Cambridge, England : 2003)'
_journal_page_first 1695
_journal_page_last 1708
_journal_paper_doi 10.1039/c1dt11187f
_journal_volume 41
_journal_year 2012
_chemical_compound_source 'synthesis as described'
_chemical_formula_moiety 'C41 H45 F6 N4 O7 P1 Zn2'
_chemical_formula_sum 'C41 H45 F6 N4 O7 P Zn2'
_chemical_formula_weight 981.52
_chemical_name_systematic
;
?
;
_space_group_IT_number 2
_symmetry_cell_setting triclinic
_symmetry_Int_Tables_number 2
_symmetry_space_group_name_Hall '-P 1'
_symmetry_space_group_name_H-M 'P -1'
_atom_sites_solution_hydrogens geom
_atom_sites_solution_primary direct
_atom_sites_solution_secondary difmap
_audit_conform_dict_location ftp://ftp.iucr.org/pub/cif_core.dic
_audit_conform_dict_name cif_core.dic
_audit_conform_dict_version 2.3
_audit_creation_date 2011-06-15T18:09:27-00:00
_audit_creation_method 'WinGX routine CIF_UPDATE'
_cell_angle_alpha 83.319(5)
_cell_angle_beta 85.597(5)
_cell_angle_gamma 84.177(5)
_cell_formula_units_Z 2
_cell_length_a 10.4535(7)
_cell_length_b 13.1726(8)
_cell_length_c 16.4175(8)
_cell_measurement_reflns_used 2787
_cell_measurement_temperature 293(2)
_cell_measurement_theta_max 29.015
_cell_measurement_theta_min 2.8304
_cell_measurement_wavelength 0.71073
_cell_volume 2228.9(2)
_computing_cell_refinement
;
CrysAlisPro, Oxford Diffraction Ltd.,
Version 1.171.33.66 (release 28-04-2010 CrysAlis171 .NET)
(compiled Apr 28 2010,14:27:37)
;
_computing_data_collection
;
CrysAlisPro, Oxford Diffraction Ltd.,
Version 1.171.33.66 (release 28-04-2010 CrysAlis171 .NET)
(compiled Apr 28 2010,14:27:37)
;
_computing_data_reduction
;
CrysAlisPro, Oxford Diffraction Ltd.,
Version 1.171.33.66 (release 28-04-2010 CrysAlis171 .NET)
(compiled Apr 28 2010,14:27:37)
;
_computing_molecular_graphics 'Ortep-3 for Windows (Farrugia, 1997)'
_computing_publication_material 'WinGX publication routines (Farrugia, 1999)'
_computing_structure_refinement 'SHELXL-97 (Sheldrick, 1997)'
_computing_structure_solution 'SIR92 (Giacovazzo et al, 1993)'
_diffrn_ambient_temperature 293(2)
_diffrn_detector_area_resol_mean 16.0696
_diffrn_measured_fraction_theta_full 0.998
_diffrn_measured_fraction_theta_max 0.998
_diffrn_measurement_device_type 'Xcalibur, Sapphire3, Gemini ultra'
_diffrn_measurement_method '\w scans'
_diffrn_orient_matrix_UB_11 -0.0213579
_diffrn_orient_matrix_UB_12 -0.0486668
_diffrn_orient_matrix_UB_13 -0.0033782
_diffrn_orient_matrix_UB_21 0.0640651
_diffrn_orient_matrix_UB_22 -0.0191526
_diffrn_orient_matrix_UB_23 -0.0111132
_diffrn_orient_matrix_UB_31 0.0105641
_diffrn_orient_matrix_UB_32 -0.0151612
_diffrn_orient_matrix_UB_33 0.0420178
_diffrn_radiation_monochromator graphite
_diffrn_radiation_probe x-ray
_diffrn_radiation_type MoK\a
_diffrn_radiation_wavelength 0.71073
_diffrn_reflns_av_R_equivalents 0.0565
_diffrn_reflns_av_unetI/netI 0.2183
_diffrn_reflns_limit_h_max 12
_diffrn_reflns_limit_h_min -12
_diffrn_reflns_limit_k_max 15
_diffrn_reflns_limit_k_min -15
_diffrn_reflns_limit_l_max 19
_diffrn_reflns_limit_l_min -19
_diffrn_reflns_number 15104
_diffrn_reflns_theta_full 25
_diffrn_reflns_theta_max 25
_diffrn_reflns_theta_min 2.84
_exptl_absorpt_coefficient_mu 1.188
_exptl_absorpt_correction_T_max 1
_exptl_absorpt_correction_T_min 0.98303
_exptl_absorpt_correction_type multi-scan
_exptl_absorpt_process_details
;
CrysAlisPro, Oxford Diffraction Ltd.,
Version 1.171.33.66 (release 28-04-2010 CrysAlis171 .NET)
(compiled Apr 28 2010,14:27:37)
Empirical absorption correction using spherical harmonics,
implemented in SCALE3 ABSPACK scaling algorithm.
;
_exptl_crystal_colour colourless
_exptl_crystal_density_diffrn 1.462
_exptl_crystal_density_method 'not measured'
_exptl_crystal_description prism
_exptl_crystal_F_000 1008
_exptl_crystal_size_max 0.3
_exptl_crystal_size_mid 0.2
_exptl_crystal_size_min 0.1
_refine_diff_density_max 0.398
_refine_diff_density_min -0.258
_refine_diff_density_rms 0.047
_refine_ls_extinction_method none
_refine_ls_goodness_of_fit_ref 0.704
_refine_ls_hydrogen_treatment constr
_refine_ls_matrix_type full
_refine_ls_number_parameters 576
_refine_ls_number_reflns 7839
_refine_ls_number_restraints 15
_refine_ls_restrained_S_all 0.703
_refine_ls_R_factor_all 0.1673
_refine_ls_R_factor_gt 0.0483
_refine_ls_shift/su_max 0.001
_refine_ls_shift/su_mean 0
_refine_ls_structure_factor_coef Fsqd
_refine_ls_weighting_details 'calc w=1/[\s^2^(Fo^2^)+(0.0280P)^2^+0.0000P] where P=(Fo^2^+2Fc^2^)/3'
_refine_ls_weighting_scheme calc
_refine_ls_wR_factor_gt 0.0713
_refine_ls_wR_factor_ref 0.0855
_reflns_number_gt 2750
_reflns_number_total 7839
_reflns_threshold_expression >2sigma(I)
_cod_data_source_file c1dt11187f.txt
_cod_data_source_block 433ld5
_cod_database_code 7017569

loop_
_symmetry_equiv_pos_as_xyz
'x, y, z'
'-x, -y, -z'

loop_
_atom_site_label
_atom_site_type_symbol
_atom_site_fract_x
_atom_site_fract_y
_atom_site_fract_z
_atom_site_U_iso_or_equiv
_atom_site_adp_type
_atom_site_occupancy
_atom_site_symmetry_multiplicity
_atom_site_calc_flag
_atom_site_refinement_flags
_atom_site_disorder_assembly
_atom_site_disorder_group
C1 C 0.8244(9) 0.0712(6) 0.9066(4) 0.102(3) Uani 1 1 d . . .
C2 C 0.7562(7) 0.1640(6) 0.8824(4) 0.097(2) Uani 1 1 d . . .
H3 H 0.6733 0.1781 0.9058 0.117 Uiso 1 1 calc R . .
C3 C 0.8076(7) 0.2370(5) 0.8241(4) 0.0742(18) Uani 1 1 d . . .
C4 C 0.9300(7) 0.2178(5) 0.7876(4) 0.0649(16) Uani 1 1 d . . .
C5 C 0.9998(7) 0.1235(5) 0.8101(4) 0.0763(18) Uani 1 1 d . . .
C6 C 0.9463(8) 0.0521(5) 0.8690(4) 0.100(2) Uani 1 1 d . . .
H7 H 0.9938 -0.0102 0.8834 0.121 Uiso 1 1 calc R . .
C7 C 0.7709(7) -0.0076(4) 0.9716(3) 0.164(3) Uani 1 1 d . . .
H1A H 0.8335 -0.0657 0.9799 0.246 Uiso 1 1 calc R . .
H1B H 0.6937 -0.0293 0.9538 0.246 Uiso 1 1 calc R . .
H1C H 0.7515 0.0224 1.0222 0.246 Uiso 1 1 calc R . .
C8 C 0.7314(5) 0.3389(4) 0.8026(3) 0.0786(17) Uani 1 1 d . . .
H8A H 0.72 0.3486 0.7441 0.094 Uiso 1 1 calc R . .
H8B H 0.6467 0.3388 0.8313 0.094 Uiso 1 1 calc R . .
C9 C 0.8041(7) 0.6105(5) 0.8030(3) 0.0707(17) Uani 1 1 d . . .
C10 C 0.7611(7) 0.7036(6) 0.8303(4) 0.102(2) Uani 1 1 d . . .
H19 H 0.6762 0.7163 0.8507 0.122 Uiso 1 1 calc R . .
C11 C 0.8463(9) 0.7780(6) 0.8270(4) 0.114(3) Uani 1 1 d . . .
H20 H 0.8189 0.8415 0.845 0.137 Uiso 1 1 calc R . .
C12 C 0.9690(8) 0.7581(5) 0.7975(4) 0.102(2) Uani 1 1 d . . .
H21 H 1.0271 0.8074 0.7961 0.123 Uiso 1 1 calc R . .
C13 C 1.0079(6) 0.6652(5) 0.7698(3) 0.0799(18) Uani 1 1 d . . .
H22 H 1.0925 0.6517 0.7491 0.096 Uiso 1 1 calc R . .
C14 C 0.7194(5) 0.5239(4) 0.8031(3) 0.0764(16) Uani 1 1 d . . .
H17A H 0.6462 0.5322 0.8426 0.092 Uiso 1 1 calc R . .
H17B H 0.6874 0.5244 0.7492 0.092 Uiso 1 1 calc R . .
C15 C 0.8176(6) 0.4152(4) 0.9156(3) 0.0770(18) Uani 1 1 d . . .
H9A H 0.7505 0.3769 0.9448 0.092 Uiso 1 1 calc R . .
H9B H 0.8079 0.4832 0.9338 0.092 Uiso 1 1 calc R . .
C16 C 0.9468(6) 0.3629(4) 0.9390(3) 0.0840(19) Uani 1 1 d . . .
H10A H 0.958 0.3678 0.9964 0.101 Uiso 1 1 calc R . .
H10B H 0.9527 0.2909 0.9304 0.101 Uiso 1 1 calc R . .
C17 C 1.1947(5) 0.2417(4) 0.4484(4) 0.0726(17) Uani 1 1 d . . .
H37 H 1.1437 0.3021 0.4337 0.087 Uiso 1 1 calc R . .
C18 C 1.2701(7) 0.1964(6) 0.3887(4) 0.094(2) Uani 1 1 d . . .
H36 H 1.2739 0.2268 0.3347 0.112 Uiso 1 1 calc R . .
C19 C 1.3413(6) 0.1033(6) 0.4110(5) 0.095(2) Uani 1 1 d . . .
H35 H 1.3915 0.0689 0.3717 0.114 Uiso 1 1 calc R . .
C20 C 1.3361(6) 0.0632(5) 0.4918(5) 0.0842(19) Uani 1 1 d . . .
H34 H 1.3828 0.0011 0.5078 0.101 Uiso 1 1 calc R . .
C21 C 1.2624(6) 0.1145(5) 0.5488(4) 0.0692(17) Uani 1 1 d . . .
C22 C 1.2584(6) 0.0813(4) 0.6388(4) 0.0837(18) Uani 1 1 d . . .
H32A H 1.2856 0.0085 0.648 0.1 Uiso 1 1 calc R . .
H32B H 1.3179 0.118 0.6642 0.1 Uiso 1 1 calc R . .
C23 C 1.0481(7) 0.0238(4) 0.6558(4) 0.096(2) Uani 1 1 d . . .
H24A H 1.0885 -0.0048 0.6073 0.115 Uiso 1 1 calc R . .
H24B H 1.0477 -0.0315 0.7003 0.115 Uiso 1 1 calc R . .
C24 C 0.9157(8) 0.0600(5) 0.6402(5) 0.134(3) Uani 1 1 d . . .
H25A H 0.8725 0.0038 0.6251 0.161 Uiso 1 1 calc R . .
H25B H 0.8717 0.0821 0.6902 0.161 Uiso 1 1 calc R . .
C25 C 1.1287(6) 0.1008(4) 0.7689(4) 0.0810(18) Uani 1 1 d . . .
H23A H 1.165 0.0338 0.7919 0.097 Uiso 1 1 calc R . .
H23B H 1.1846 0.1511 0.7804 0.097 Uiso 1 1 calc R . .
C26 C 0.7955(5) 0.4705(3) 0.5085(3) 0.0788(18) Uani 1 1 d . . .
H39A H 0.8157 0.4317 0.4624 0.118 Uiso 1 1 calc R . .
H39B H 0.8019 0.542 0.491 0.118 Uiso 1 1 calc R . .
H39C H 0.7093 0.4607 0.5306 0.118 Uiso 1 1 calc R . .
C27 C 0.8882(5) 0.4347(4) 0.5732(4) 0.0565(15) Uani 1 1 d . . .
C28 C 1.2472(6) 0.4054(5) 0.6876(3) 0.0611(16) Uani 1 1 d . . .
C29 C 1.3801(5) 0.4426(4) 0.6906(3) 0.103(2) Uani 1 1 d . . .
H41A H 1.3716 0.5056 0.7155 0.155 Uiso 1 1 calc R . .
H41B H 1.4188 0.454 0.6358 0.155 Uiso 1 1 calc R . .
H41C H 1.4334 0.3917 0.7224 0.155 Uiso 1 1 calc R . .
C30 C 0.7867(9) 0.1778(5) 0.5505(7) 0.089(2) Uani 1 1 d . . .
C31 C 1.1660(7) 0.3889(6) 0.9104(3) 0.0726(17) Uani 1 1 d . . .
C32 C 0.7845(9) 0.2049(5) 0.4676(6) 0.108(2) Uani 1 1 d . . .
H27 H 0.8589 0.1956 0.4334 0.13 Uiso 1 1 calc R . .
C33 C 0.6717(13) 0.2456(8) 0.4365(7) 0.148(4) Uani 1 1 d . . .
H28 H 0.6698 0.2643 0.3801 0.178 Uiso 1 1 calc R . .
C34 C 0.5586(19) 0.2604(13) 0.4860(11) 0.217(10) Uani 1 1 d . . .
H29 H 0.4813 0.2872 0.4641 0.261 Uiso 1 1 calc R . .
C35 C 0.5662(13) 0.2353(10) 0.5632(10) 0.181(7) Uani 1 1 d . . .
H30 H 0.4914 0.2467 0.5967 0.217 Uiso 1 1 calc R . .
C36 C 0.6766(11) 0.1923(6) 0.6018(5) 0.124(3) Uani 1 1 d . . .
H31 H 0.6761 0.1745 0.6583 0.148 Uiso 1 1 calc R . .
C37 C 1.2434(7) 0.4672(5) 0.9029(3) 0.0810(18) Uani 1 1 d . . .
H16 H 1.2107 0.533 0.8832 0.097 Uiso 1 1 calc R . .
C38 C 1.3708(7) 0.4498(6) 0.9241(4) 0.093(2) Uani 1 1 d . . .
H15 H 1.4233 0.5034 0.9184 0.111 Uiso 1 1 calc R . .
C39 C 1.4177(7) 0.3528(7) 0.9535(3) 0.104(2) Uani 1 1 d . . .
H14 H 1.5017 0.3405 0.9696 0.125 Uiso 1 1 calc R . .
C40 C 1.3409(9) 0.2739(6) 0.9590(4) 0.127(3) Uani 1 1 d . . .
H13 H 1.3738 0.2073 0.9765 0.152 Uiso 1 1 calc R . .
C41 C 1.2148(8) 0.2934(6) 0.9388(4) 0.114(2) Uani 1 1 d . . .
H12 H 1.1621 0.2399 0.9447 0.137 Uiso 1 1 calc R . .
N1 N 0.7977(4) 0.4254(3) 0.8255(2) 0.0617(12) Uani 1 1 d . . .
N2 N 0.9243(5) 0.5930(3) 0.7722(2) 0.0665(12) Uani 1 1 d . . .
N3 N 1.1276(5) 0.1014(3) 0.6772(3) 0.0711(13) Uani 1 1 d . . .
N4 N 1.1912(4) 0.2026(4) 0.5274(3) 0.0655(13) Uani 1 1 d . . .
O1 O 0.9814(3) 0.2879(2) 0.73298(19) 0.0651(10) Uani 1 1 d . . .
O2 O 0.9752(4) 0.3631(3) 0.55671(18) 0.0674(10) Uani 1 1 d . . .
O3 O 0.8756(3) 0.4762(2) 0.6378(2) 0.0687(11) Uani 1 1 d . . .
O4 O 1.0419(4) 0.4125(3) 0.8890(2) 0.0898(12) Uani 1 1 d . . .
O5 O 0.9068(5) 0.1385(4) 0.5798(3) 0.1160(16) Uani 1 1 d . . .
O6 O 1.2439(3) 0.3230(3) 0.65667(19) 0.0657(10) Uani 1 1 d . . .
O7 O 1.1537(4) 0.4610(3) 0.71374(19) 0.0648(10) Uani 1 1 d . . .
P1 P 0.6369(3) 0.2099(2) 0.17474(15) 0.1249(8) Uani 1 1 d . . .
F1 F 0.7231(10) 0.1521(7) 0.2403(5) 0.230(5) Uani 0.719(11) 1 d PD A 1
F2 F 0.7548(10) 0.1837(16) 0.1156(7) 0.294(7) Uani 0.719(11) 1 d PD A 1
F3 F 0.5634(9) 0.2713(10) 0.1115(5) 0.278(6) Uani 0.719(11) 1 d PD A 1
F4 F 0.5234(7) 0.2101(13) 0.2402(5) 0.264(6) Uani 0.719(11) 1 d PD A 1
F5 F 0.6933(11) 0.3054(6) 0.2006(7) 0.269(6) Uani 0.719(11) 1 d PD A 1
F6 F 0.5843(17) 0.1117(11) 0.1543(9) 0.364(8) Uani 0.719(11) 1 d PD A 1
F1' F 0.7153(18) 0.1166(11) 0.1466(9) 0.141(9) Uiso 0.281(11) 1 d PD A 2
F2' F 0.5799(19) 0.1309(10) 0.2423(9) 0.139(8) Uiso 0.281(11) 1 d PD A 2
F3' F 0.5444(14) 0.2965(10) 0.1987(9) 0.104(7) Uiso 0.281(11) 1 d PD A 2
F4' F 0.7129(15) 0.2790(10) 0.1120(8) 0.113(7) Uiso 0.281(11) 1 d PD A 2
F5' F 0.5417(15) 0.1833(13) 0.1102(9) 0.125(8) Uiso 0.281(11) 1 d PD A 2
F6' F 0.7275(16) 0.2311(17) 0.2356(10) 0.138(8) Uiso 0.281(11) 1 d PD A 2
Zn1 Zn 1.08291(6) 0.26255(4) 0.62756(3) 0.0635(2) Uani 1 1 d . . .
Zn2 Zn 0.96956(6) 0.44059(4) 0.74190(3) 0.0611(2) Uani 1 1 d . . .

loop_
_atom_site_aniso_label
_atom_site_aniso_U_11
_atom_site_aniso_U_22
_atom_site_aniso_U_33
_atom_site_aniso_U_23
_atom_site_aniso_U_13
_atom_site_aniso_U_12
C1 0.141(8) 0.076(5) 0.087(5) -0.001(5) 0.031(5) -0.039(6)
C2 0.105(7) 0.097(5) 0.094(5) -0.020(5) 0.026(4) -0.046(5)
C3 0.079(6) 0.069(5) 0.076(4) -0.001(4) 0.000(4) -0.031(5)
C4 0.052(5) 0.069(5) 0.073(4) -0.002(4) -0.002(4) -0.010(4)
C5 0.082(6) 0.071(5) 0.072(4) -0.001(4) 0.009(4) -0.002(5)
C6 0.150(8) 0.069(5) 0.077(5) 0.013(4) 0.007(5) -0.018(5)
C7 0.278(10) 0.104(5) 0.108(5) -0.005(4) 0.069(6) -0.083(6)
C8 0.055(5) 0.102(5) 0.081(4) -0.009(4) 0.004(3) -0.027(4)
C9 0.057(5) 0.080(5) 0.076(4) -0.027(4) -0.011(4) 0.013(4)
C10 0.074(6) 0.109(6) 0.122(5) -0.045(5) 0.006(4) 0.020(5)
C11 0.108(8) 0.095(6) 0.145(6) -0.053(5) 0.000(6) 0.007(6)
C12 0.099(7) 0.069(5) 0.139(6) -0.018(4) -0.016(5) 0.002(5)
C13 0.069(5) 0.064(4) 0.104(5) -0.004(4) -0.004(4) 0.004(4)
C14 0.046(4) 0.103(5) 0.080(4) -0.022(4) 0.006(3) 0.004(4)
C15 0.078(5) 0.097(5) 0.061(4) -0.023(3) 0.011(3) -0.028(4)
C16 0.064(5) 0.119(5) 0.070(4) -0.010(4) 0.001(4) -0.020(5)
C17 0.073(5) 0.079(4) 0.069(4) -0.016(4) -0.009(4) -0.012(4)
C18 0.111(7) 0.101(6) 0.075(5) -0.029(5) 0.005(4) -0.031(5)
C19 0.077(6) 0.089(6) 0.126(7) -0.055(5) 0.008(5) -0.003(5)
C20 0.072(5) 0.073(5) 0.111(5) -0.030(5) -0.002(5) -0.004(4)
C21 0.060(5) 0.070(5) 0.082(5) -0.025(4) 0.007(4) -0.012(4)
C22 0.078(6) 0.059(4) 0.109(5) -0.005(4) -0.006(4) 0.015(4)
C23 0.100(6) 0.057(4) 0.130(5) 0.002(4) -0.005(5) -0.023(5)
C24 0.128(9) 0.088(6) 0.196(8) -0.012(6) -0.023(7) -0.048(6)
C25 0.103(6) 0.050(4) 0.088(5) 0.009(3) -0.036(4) 0.005(4)
C26 0.083(5) 0.070(4) 0.090(4) -0.010(3) -0.032(4) -0.011(3)
C27 0.042(4) 0.053(4) 0.072(4) 0.012(3) -0.009(4) -0.011(3)
C28 0.057(5) 0.074(5) 0.049(4) 0.005(3) -0.003(3) 0.001(4)
C29 0.052(5) 0.139(5) 0.129(5) -0.053(4) 0.001(4) -0.019(4)
C30 0.086(8) 0.067(4) 0.121(7) -0.018(5) -0.023(7) -0.016(5)
C31 0.060(5) 0.089(5) 0.065(4) 0.012(4) 0.001(4) -0.018(5)
C32 0.125(9) 0.080(5) 0.125(8) -0.028(5) -0.027(6) -0.006(5)
C33 0.173(13) 0.106(7) 0.184(10) -0.017(7) -0.099(11) -0.032(9)
C34 0.150(14) 0.115(9) 0.42(3) -0.071(15) -0.146(19) -0.016(10)
C35 0.046(7) 0.131(10) 0.39(2) -0.112(14) -0.035(12) -0.007(7)
C36 0.108(8) 0.114(6) 0.163(7) -0.070(6) 0.039(8) -0.050(6)
C37 0.075(6) 0.098(5) 0.071(4) -0.013(4) -0.002(4) -0.008(5)
C38 0.070(6) 0.127(7) 0.080(5) -0.005(5) -0.001(4) -0.014(5)
C39 0.062(6) 0.160(7) 0.079(5) 0.020(5) -0.013(4) 0.011(6)
C40 0.100(8) 0.117(6) 0.149(6) 0.055(5) -0.015(6) -0.014(6)
C41 0.072(6) 0.118(6) 0.143(6) 0.052(5) -0.029(5) -0.018(5)
N1 0.053(3) 0.069(3) 0.064(3) -0.020(3) 0.000(2) -0.002(3)
N2 0.054(4) 0.066(3) 0.078(3) -0.012(3) 0.004(3) -0.001(3)
N3 0.065(4) 0.054(3) 0.090(4) 0.000(3) 0.000(3) -0.002(3)
N4 0.070(4) 0.053(3) 0.072(4) -0.004(3) 0.001(3) -0.005(3)
O1 0.059(3) 0.059(2) 0.073(2) 0.0056(19) 0.010(2) -0.010(2)
O2 0.064(3) 0.071(3) 0.066(2) -0.003(2) -0.008(2) 0.000(2)
O3 0.076(3) 0.067(2) 0.064(2) -0.020(2) -0.008(2) 0.004(2)
O4 0.055(3) 0.122(3) 0.087(3) 0.020(2) -0.003(3) -0.022(3)
O5 0.103(5) 0.090(3) 0.148(4) 0.034(3) -0.017(4) -0.022(3)
O6 0.053(3) 0.067(2) 0.076(2) -0.013(2) 0.0027(19) 0.002(2)
O7 0.056(3) 0.065(3) 0.072(2) -0.0111(19) 0.002(2) 0.001(2)
P1 0.109(2) 0.132(2) 0.1272(19) 0.0017(17) -0.022(2) 0.0137(19)
F1 0.236(11) 0.137(7) 0.293(10) 0.063(6) -0.101(8) 0.055(7)
F2 0.202(12) 0.44(2) 0.243(10) -0.136(13) 0.065(9) 0.018(12)
F3 0.172(10) 0.408(15) 0.225(9) 0.154(10) -0.114(7) -0.022(10)
F4 0.112(7) 0.47(2) 0.167(7) 0.081(10) 0.055(5) 0.000(9)
F5 0.359(15) 0.106(6) 0.364(14) 0.002(6) -0.130(10) -0.085(7)
F6 0.40(2) 0.361(16) 0.40(2) -0.168(15) -0.011(14) -0.226(14)
Zn1 0.0628(6) 0.0528(4) 0.0724(4) -0.0041(3) -0.0013(4) 0.0012(4)
Zn2 0.0553(5) 0.0598(4) 0.0663(4) -0.0070(3) 0.0020(3) -0.0011(4)

loop_
_atom_type_symbol
_atom_type_description
_atom_type_scat_dispersion_real
_atom_type_scat_dispersion_imag
_atom_type_scat_source
C C 0.0033 0.0016 'International Tables Vol C Tables 4.2.6.8 and 6.1.1.4'
H H 0 0 'International Tables Vol C Tables 4.2.6.8 and 6.1.1.4'
N N 0.0061 0.0033 'International Tables Vol C Tables 4.2.6.8 and 6.1.1.4'
O O 0.0106 0.006 'International Tables Vol C Tables 4.2.6.8 and 6.1.1.4'
F F 0.0171 0.0103 'International Tables Vol C Tables 4.2.6.8 and 6.1.1.4'
P P 0.1023 0.0942 'International Tables Vol C Tables 4.2.6.8 and 6.1.1.4'
Zn Zn 0.2839 1.4301 'International Tables Vol C Tables 4.2.6.8 and 6.1.1.4'

loop_
_geom_angle_atom_site_label_1
_geom_angle_atom_site_label_2
_geom_angle_atom_site_label_3
_geom_angle
C2 C1 C6 117.2(7)
C2 C1 C7 122.6(8)
C6 C1 C7 120.2(7)
C1 C2 C3 122.1(7)
C1 C2 H3 118.9
C3 C2 H3 118.9
C4 C3 C2 120.2(7)
C4 C3 C8 119.7(6)
C2 C3 C8 120.0(7)
O1 C4 C3 120.9(6)
O1 C4 C5 120.6(6)
C3 C4 C5 118.5(6)
C6 C5 C4 120.0(6)
C6 C5 C25 121.2(6)
C4 C5 C25 118.8(6)
C1 C6 C5 121.9(7)
C1 C6 H7 119.1
C5 C6 H7 119.1
C1 C7 H1A 109.5
C1 C7 H1B 109.5
H1A C7 H1B 109.5
C1 C7 H1C 109.5
H1A C7 H1C 109.5
H1B C7 H1C 109.5
N1 C8 C3 111.3(4)
N1 C8 H8A 109.4
C3 C8 H8A 109.4
N1 C8 H8B 109.4
C3 C8 H8B 109.4
H8A C8 H8B 108
N2 C9 C10 120.7(6)
N2 C9 C14 115.8(6)
C10 C9 C14 123.5(7)
C9 C10 C11 118.9(7)
C9 C10 H19 120.6
C11 C10 H19 120.6
C12 C11 C10 119.8(7)
C12 C11 H20 120.1
C10 C11 H20 120.1
C11 C12 C13 119.8(7)
C11 C12 H21 120.1
C13 C12 H21 120.1
N2 C13 C12 120.5(6)
N2 C13 H22 119.8
C12 C13 H22 119.8
N1 C14 C9 108.3(5)
N1 C14 H17A 110
C9 C14 H17A 110
N1 C14 H17B 110
C9 C14 H17B 110
H17A C14 H17B 108.4
N1 C15 C16 114.7(4)
N1 C15 H9A 108.6
C16 C15 H9A 108.6
N1 C15 H9B 108.6
C16 C15 H9B 108.6
H9A C15 H9B 107.6
O4 C16 C15 107.5(5)
O4 C16 H10A 110.2
C15 C16 H10A 110.2
O4 C16 H10B 110.2
C15 C16 H10B 110.2
H10A C16 H10B 108.5
N4 C17 C18 122.6(6)
N4 C17 H37 118.7
C18 C17 H37 118.7
C17 C18 C19 118.1(6)
C17 C18 H36 120.9
C19 C18 H36 120.9
C20 C19 C18 118.9(6)
C20 C19 H35 120.6
C18 C19 H35 120.6
C21 C20 C19 119.9(6)
C21 C20 H34 120.1
C19 C20 H34 120.1
N4 C21 C20 121.5(6)
N4 C21 C22 114.7(6)
C20 C21 C22 123.8(7)
N3 C22 C21 111.1(5)
N3 C22 H32A 109.4
C21 C22 H32A 109.4
N3 C22 H32B 109.4
C21 C22 H32B 109.4
H32A C22 H32B 108
C24 C23 N3 115.6(5)
C24 C23 H24A 108.4
N3 C23 H24A 108.4
C24 C23 H24B 108.4
N3 C23 H24B 108.4
H24A C23 H24B 107.4
O5 C24 C23 112.5(7)
O5 C24 H25A 109.1
C23 C24 H25A 109.1
O5 C24 H25B 109.1
C23 C24 H25B 109.1
H25A C24 H25B 107.8
C5 C25 N3 113.8(5)
C5 C25 H23A 108.8
N3 C25 H23A 108.8
C5 C25 H23B 108.8
N3 C25 H23B 108.8
H23A C25 H23B 107.7
C27 C26 H39A 109.5
C27 C26 H39B 109.5
H39A C26 H39B 109.5
C27 C26 H39C 109.5
H39A C26 H39C 109.5
H39B C26 H39C 109.5
O3 C27 O2 125.3(5)
O3 C27 C26 118.2(5)
O2 C27 C26 116.5(5)
O7 C28 O6 126.8(6)
O7 C28 C29 116.8(5)
O6 C28 C29 116.3(5)
C28 C29 H41A 109.5
C28 C29 H41B 109.5
H41A C29 H41B 109.5
C28 C29 H41C 109.5
H41A C29 H41C 109.5
H41B C29 H41C 109.5
C32 C30 C36 120.9(8)
C32 C30 O5 116.2(9)
C36 C30 O5 122.8(10)
C41 C31 C37 119.0(7)
C41 C31 O4 123.8(6)
C37 C31 O4 117.2(7)
C33 C32 C30 118.6(9)
C33 C32 H27 120.7
C30 C32 H27 120.7
C32 C33 C34 122.2(15)
C32 C33 H28 118.9
C34 C33 H28 118.9
C35 C34 C33 117(2)
C35 C34 H29 121.6
C33 C34 H29 121.6
C34 C35 C36 126(2)
C34 C35 H30 117
C36 C35 H30 117
C30 C36 C35 115.7(10)
C30 C36 H31 122.2
C35 C36 H31 122.2
C31 C37 C38 120.9(6)
C31 C37 H16 119.6
C38 C37 H16 119.6
C39 C38 C37 119.1(7)
C39 C38 H15 120.5
C37 C38 H15 120.5
C40 C39 C38 119.9(7)
C40 C39 H14 120
C38 C39 H14 120
C39 C40 C41 119.7(7)
C39 C40 H13 120.1
C41 C40 H13 120.1
C31 C41 C40 121.3(7)
C31 C41 H12 119.3
C40 C41 H12 119.3
C14 N1 C8 109.4(4)
C14 N1 C15 108.8(4)
C8 N1 C15 112.0(4)
C14 N1 Zn2 101.8(3)
C8 N1 Zn2 107.6(3)
C15 N1 Zn2 116.5(3)
C9 N2 C13 120.4(5)
C9 N2 Zn2 113.1(4)
C13 N2 Zn2 126.1(5)
C23 N3 C22 108.2(5)
C23 N3 C25 111.3(4)
C22 N3 C25 111.7(5)
C23 N3 Zn1 118.7(3)
C22 N3 Zn1 100.2(3)
C25 N3 Zn1 106.3(3)
C17 N4 C21 119.0(5)
C17 N4 Zn1 127.8(4)
C21 N4 Zn1 113.3(4)
C4 O1 Zn1 126.8(3)
C4 O1 Zn2 125.7(3)
Zn1 O1 Zn2 107.49(16)
C27 O2 Zn1 132.2(3)
C27 O3 Zn2 129.7(3)
C31 O4 C16 116.5(5)
C31 O4 Zn2 125.5(3)
C16 O4 Zn2 107.8(3)
C24 O5 C30 120.9(6)
C24 O5 Zn1 100.4(4)
C30 O5 Zn1 123.0(3)
C28 O6 Zn1 126.5(4)
C28 O7 Zn2 133.6(4)
F3 P1 F3' 61.2(6)
F3 P1 F6' 135.6(9)
F3' P1 F6' 90.6(7)
F3 P1 F1' 114.6(7)
F3' P1 F1' 172.4(9)
F6' P1 F1' 96.4(11)
F3 P1 F4' 63.8(6)
F3' P1 F4' 93.2(7)
F6' P1 F4' 86.3(8)
F1' P1 F4' 90.2(7)
F3 P1 F6 90.8(6)
F3' P1 F6 119.0(9)
F6' P1 F6 133.6(12)
F1' P1 F6 53.7(7)
F4' P1 F6 123.2(7)
F3 P1 F4 94.3(6)
F3' P1 F4 50.3(5)
F6' P1 F4 91.5(8)
F1' P1 F4 126.3(8)
F4' P1 F4 143.4(8)
F6 P1 F4 83.5(6)
F3 P1 F1 175.0(7)
F3' P1 F1 118.2(5)
F6' P1 F1 40.0(6)
F1' P1 F1 66.5(7)
F4' P1 F1 111.6(8)
F6 P1 F1 93.6(9)
F4 P1 F1 88.6(5)
F3 P1 F2 94.6(6)
F3' P1 F2 142.6(8)
F6' P1 F2 88.6(8)
F1' P1 F2 41.1(6)
F4' P1 F2 49.4(7)
F6 P1 F2 87.1(6)
F4 P1 F2 167.2(9)
F1 P1 F2 83.3(7)
F3 P1 F5 92.8(6)
F3' P1 F5 62.3(5)
F6' P1 F5 42.8(7)
F1' P1 F5 125.2(8)
F4' P1 F5 59.5(5)
F6 P1 F5 176.3(8)
F4 P1 F5 95.3(6)
F1 P1 F5 82.8(4)
F2 P1 F5 93.5(7)
F3 P1 F2' 124.7(9)
F3' P1 F2' 93.5(7)
F6' P1 F2' 87.9(7)
F1' P1 F2' 83.8(8)
F4' P1 F2' 171.2(11)
F6 P1 F2' 57.7(7)
F4 P1 F2' 43.4(6)
F1 P1 F2' 60.0(6)
F2 P1 F2' 123.8(11)
F5 P1 F2' 119.2(7)
F3 P1 F5' 46.2(5)
F3' P1 F5' 91.0(7)
F6' P1 F5' 178.1(11)
F1' P1 F5' 81.9(6)
F4' P1 F5' 94.6(6)
F6 P1 F5' 44.6(6)
F4 P1 F5' 88.8(8)
F1 P1 F5' 138.2(7)
F2 P1 F5' 90.7(8)
F5 P1 F5' 139.0(7)
F2' P1 F5' 91.1(8)
O2 Zn1 O1 95.65(14)
O2 Zn1 O6 111.58(13)
O1 Zn1 O6 95.01(13)
O2 Zn1 N4 93.73(18)
O1 Zn1 N4 167.69(17)
O6 Zn1 N4 88.92(15)
O2 Zn1 N3 147.67(16)
O1 Zn1 N3 89.34(16)
O6 Zn1 N3 99.71(16)
N4 Zn1 N3 78.48(19)
O2 Zn1 O5 78.60(15)
O1 Zn1 O5 93.86(13)
O6 Zn1 O5 165.70(16)
N4 Zn1 O5 80.19(15)
N3 Zn1 O5 69.19(17)
O7 Zn2 O3 107.51(13)
O7 Zn2 O1 97.80(14)
O3 Zn2 O1 93.12(12)
O7 Zn2 N2 93.07(18)
O3 Zn2 N2 90.17(15)
O1 Zn2 N2 167.12(17)
O7 Zn2 N1 154.54(14)
O3 Zn2 N1 96.43(15)
O1 Zn2 N1 89.24(15)
N2 Zn2 N1 78.02(18)
O7 Zn2 O4 83.05(14)
O3 Zn2 O4 167.27(15)
O1 Zn2 O4 92.43(12)
N2 Zn2 O4 82.01(14)
N1 Zn2 O4 72.19(15)

loop_
_geom_bond_atom_site_label_1
_geom_bond_atom_site_label_2
_geom_bond_distance
C1 C2 1.383(8)
C1 C6 1.386(8)
C1 C7 1.515(7)
C2 C3 1.394(7)
C2 H3 0.93
C3 C4 1.383(7)
C3 C8 1.509(7)
C4 O1 1.334(6)
C4 C5 1.401(7)
C5 C6 1.394(7)
C5 C25 1.480(7)
C6 H7 0.93
C7 H1A 0.96
C7 H1B 0.96
C7 H1C 0.96
C8 N1 1.489(5)
C8 H8A 0.97
C8 H8B 0.97
C9 N2 1.326(6)
C9 C10 1.376(7)
C9 C14 1.513(7)
C10 C11 1.383(8)
C10 H19 0.93
C11 C12 1.347(8)
C11 H20 0.93
C12 C13 1.367(7)
C12 H21 0.93
C13 N2 1.351(6)
C13 H22 0.93
C14 N1 1.486(6)
C14 H17A 0.97
C14 H17B 0.97
C15 N1 1.498(5)
C15 C16 1.508(6)
C15 H9A 0.97
C15 H9B 0.97
C16 O4 1.404(5)
C16 H10A 0.97
C16 H10B 0.97
C17 N4 1.337(6)
C17 C18 1.364(7)
C17 H37 0.93
C18 C19 1.395(7)
C18 H36 0.93
C19 C20 1.368(7)
C19 H35 0.93
C20 C21 1.363(7)
C20 H34 0.93
C21 N4 1.340(6)
C21 C22 1.490(6)
C22 N3 1.473(6)
C22 H32A 0.97
C22 H32B 0.97
C23 C24 1.449(7)
C23 N3 1.470(6)
C23 H24A 0.97
C23 H24B 0.97
C24 O5 1.347(7)
C24 H25A 0.97
C24 H25B 0.97
C25 N3 1.505(6)
C25 H23A 0.97
C25 H23B 0.97
C26 C27 1.497(6)
C26 H39A 0.96
C26 H39B 0.96
C26 H39C 0.96
C27 O3 1.241(5)
C27 O2 1.279(6)
C28 O7 1.241(6)
C28 O6 1.256(5)
C28 C29 1.525(6)
C29 H41A 0.96
C29 H41B 0.96
C29 H41C 0.96
C30 C32 1.367(8)
C30 C36 1.383(8)
C30 O5 1.407(7)
C31 C41 1.352(7)
C31 C37 1.363(6)
C31 O4 1.366(6)
C32 C33 1.357(10)
C32 H27 0.93
C33 C34 1.393(17)
C33 H28 0.93
C34 C35 1.278(18)
C34 H29 0.93
C35 C36 1.397(12)
C35 H30 0.93
C36 H31 0.93
C37 C38 1.392(7)
C37 H16 0.93
C38 C39 1.368(7)
C38 H15 0.93
C39 C40 1.366(8)
C39 H14 0.93
C40 C41 1.376(8)
C40 H13 0.93
C41 H12 0.93
N1 Zn2 2.187(4)
N2 Zn2 2.123(4)
N3 Zn1 2.200(4)
N4 Zn1 2.108(4)
O1 Zn1 2.003(3)
O1 Zn2 2.024(3)
O2 Zn1 1.979(3)
O3 Zn2 2.021(3)
O4 Zn2 2.561(3)
O5 Zn1 2.793(4)
O6 Zn1 2.044(3)
O7 Zn2 1.982(4)
P1 F3 1.457(7)
P1 F3' 1.487(10)
P1 F6' 1.496(13)
P1 F1' 1.505(12)
P1 F4' 1.525(11)
P1 F6 1.537(8)
P1 F4 1.539(7)
P1 F1 1.539(7)
P1 F2 1.545(8)
P1 F5 1.557(7)
P1 F2' 1.557(12)
P1 F5' 1.599(11)
